data_1523580
loop_
_publ_author_name
'Eremenko, V.N.'
'Khar'kova, A.M.'
'Velikanova, T.Ya.'

_publ_section_title
;
 Intermetallic compounds in the rhenium-vanadium system
;
_journal_name_full
;
Dopovidi Akademii Nauk Ukrains'koi RSR, Seriya A: Fiziko-Matematichni Ta 
Tekhnichni Nauki
;
_journal_page_first 78
_journal_page_last 81
_journal_volume 45
_journal_year 1983
_chemical_formula_sum 'Re22.8 V7.2'
_chemical_name_systematic '(Re3.04 V.96)7.5'
_space_group_IT_number 136
_symmetry_space_group_name_Hall '-P 4n 2n'
_symmetry_space_group_name_H-M 'P 42/m n m'
_cell_angle_alpha 90
_cell_angle_beta 90
_cell_angle_gamma 90
_cell_formula_units_Z 1
_cell_length_a 9.44
_cell_length_b 9.44
_cell_length_c 4.89
_cell_volume 435.766
_citation_journal_id_ASTM DNUNDU
_cod_data_source_file Eremenko_DNUNDU_1983_1928.cif
_cod_data_source_block Re22.8V7.2
_cod_original_cell_volume 435.7654
_cod_database_code 1523580

loop_
_symmetry_equiv_pos_as_xyz
x,y,z
-y+1/2,x+1/2,z+1/2
-x,-y,z
y+1/2,-x+1/2,z+1/2
x+1/2,-y+1/2,-z+1/2
y,x,-z
-x+1/2,y+1/2,-z+1/2
-y,-x,-z
-x,-y,-z
y-1/2,-x-1/2,-z-1/2
x,y,-z
-y-1/2,x-1/2,-z-1/2
-x-1/2,y-1/2,z-1/2
-y,-x,z
x-1/2,-y-1/2,z-1/2
y,x,z

loop_
_atom_site_label
_atom_site_type_symbol
_atom_site_fract_x
_atom_site_fract_y
_atom_site_fract_z
_atom_site_occupancy
_atom_site_U_iso_or_equiv
Re5 Re 0.1823 0.1823 0.2524 0.6 0.0
Re3 Re 0.3981 0.3981 0 0.75 0.0
Re1 Re 0 0 0 1 0.0
Re2 Re 0.0653 0.2624 0 1 0.0
V3 V 0.3981 0.3981 0 0.25 0.0
V5 V 0.1823 0.1823 0.2524 0.4 0.0
Re4 Re 0.5368 0.1316 0 0.625 0.0
V4 V 0.5368 0.1316 0 0.375 0.0
